data_2210089
loop_
_publ_author_name
'Wen-Jun Feng'
'Guang-Peng Zhou'
'Xue-Fang Zheng'
'Yu-Guo Liu'
'Yan Xu'

_publ_section_title
;
 Poly[di-\m-nicotinato-cobalt(II)]
;
_journal_coeditor_code BI2036
_journal_issue 9
_journal_name_full 'Acta Crystallographica Section E'
_journal_page_first m2033
_journal_page_last m2035
_journal_paper_doi 10.1107/S1600536806029400
_journal_volume 62
_journal_year 2006
_chemical_formula_iupac '[Co (C6 H4 N O2)2]'
_chemical_formula_moiety 'C12 H8 Co N2 O4'
_chemical_formula_sum 'C12 H8 Co N2 O4'
_chemical_formula_weight 303.13
_chemical_name_common 'Cobalt nicotinate'
_chemical_name_systematic
;
Poly[di-\m-nicotinato-cobalt(II)]
;
_space_group_IT_number 92
_symmetry_cell_setting tetragonal
_symmetry_space_group_name_Hall 'P 4abw 2nw'
_symmetry_space_group_name_H-M 'P 41 21 2'
_atom_sites_solution_hydrogens geom
_atom_sites_solution_primary direct
_atom_sites_solution_secondary difmap
_cell_angle_alpha 90.00
_cell_angle_beta 90.00
_cell_angle_gamma 90.00
_cell_formula_units_Z 4
_cell_length_a 7.861(13)
_cell_length_b 7.861(13)
_cell_length_c 20.92(5)
_cell_measurement_reflns_used 3305
_cell_measurement_temperature 293(2)
_cell_measurement_theta_max 28.9
_cell_measurement_theta_min 2.27
_cell_volume 1293(4)
_computing_cell_refinement 'SAINT (Bruker, 2005)'
_computing_data_collection 'APEX2 (Bruker, 2005)'
_computing_data_reduction SAINT
_computing_molecular_graphics SHELXTL
_computing_publication_material SHELXTL
_computing_structure_refinement SHELXTL
_computing_structure_solution 'SHELXTL (Bruker, 1997)'
_diffrn_ambient_temperature 293(2)
_diffrn_measured_fraction_theta_full 1.000
_diffrn_measured_fraction_theta_max 1.000
_diffrn_measurement_device_type 'Bruker APEX2 CCD'
_diffrn_measurement_method \w
_diffrn_radiation_monochromator graphite
_diffrn_radiation_source 'fine-focus sealed tube'
_diffrn_radiation_type MoK\a
_diffrn_radiation_wavelength 0.71073
_diffrn_reflns_av_R_equivalents 0.0702
_diffrn_reflns_av_sigmaI/netI 0.0797
_diffrn_reflns_limit_h_max 9
_diffrn_reflns_limit_h_min -4
_diffrn_reflns_limit_k_max 3
_diffrn_reflns_limit_k_min -10
_diffrn_reflns_limit_l_max 26
_diffrn_reflns_limit_l_min -24
_diffrn_reflns_number 4309
_diffrn_reflns_theta_full 26.98
_diffrn_reflns_theta_max 26.98
_diffrn_reflns_theta_min 2.77
_diffrn_standards_number 0
_exptl_absorpt_coefficient_mu 1.338
_exptl_absorpt_correction_T_max 0.878
_exptl_absorpt_correction_T_min 0.856
_exptl_absorpt_correction_type multi-scan
_exptl_absorpt_process_details '(SADABS; Sheldrick, 2003)'
_exptl_crystal_colour red
_exptl_crystal_density_diffrn 1.558
_exptl_crystal_density_method 'not measured'
_exptl_crystal_description block
_exptl_crystal_F_000 612
_exptl_crystal_size_max 0.12
_exptl_crystal_size_mid 0.12
_exptl_crystal_size_min 0.10
_refine_diff_density_max 1.020
_refine_diff_density_min -0.688
_refine_ls_abs_structure_details 'Flack (1983), 517 Friedel pairs'
_refine_ls_abs_structure_Flack -0.07(7)
_refine_ls_extinction_method none
_refine_ls_goodness_of_fit_ref 1.071
_refine_ls_hydrogen_treatment constr
_refine_ls_matrix_type full
_refine_ls_number_parameters 87
_refine_ls_number_reflns 1409
_refine_ls_number_restraints 0
_refine_ls_restrained_S_all 1.071
_refine_ls_R_factor_all 0.0821
_refine_ls_R_factor_gt 0.0606
_refine_ls_shift/su_max 0.010
_refine_ls_shift/su_mean 0.003
_refine_ls_structure_factor_coef Fsqd
_refine_ls_weighting_details 'calc w=1/[\s^2^(Fo^2^)+(0.0895P)^2^+1.6395P] where P=(Fo^2^+2Fc^2^)/3'
_refine_ls_weighting_scheme calc
_refine_ls_wR_factor_gt 0.1662
_refine_ls_wR_factor_ref 0.1731
_reflns_number_gt 1159
_reflns_number_total 1409
_reflns_threshold_expression I>2\s(I)
_cod_data_source_file bi2036.cif
_cod_data_source_block I
_cod_database_code 2210089

loop_
_symmetry_equiv_pos_as_xyz
'x, y, z'
'-x, -y, z+1/2'
'-y+1/2, x+1/2, z+1/4'
'y+1/2, -x+1/2, z+3/4'
'-x+1/2, y+1/2, -z+1/4'
'x+1/2, -y+1/2, -z+3/4'
'y, x, -z'
'-y, -x, -z+1/2'

loop_
_atom_site_type_symbol
_atom_site_label
_atom_site_fract_x
_atom_site_fract_y
_atom_site_fract_z
_atom_site_U_iso_or_equiv
_atom_site_adp_type
_atom_site_calc_flag
_atom_site_refinement_flags
_atom_site_occupancy
Co Co1 0.31542(9) 0.31542(9) 0.0000 0.0397(3) Uani d S 1
O O1 1.1392(6) 0.3964(8) 0.0658(2) 0.0748(16) Uani d . 1
O O2 1.0108(6) 0.2950(8) -0.0217(2) 0.0730(15) Uani d . 1
N N1 0.5289(7) 0.3604(8) 0.0590(3) 0.0551(15) Uani d . 1
C C1 0.5173(10) 0.4062(9) 0.1211(4) 0.0634(19) Uani d . 1
H H1A 0.4100 0.4136 0.1396 0.076 Uiso calc R 1
C C2 0.6582(9) 0.4429(11) 0.1586(3) 0.069(2) Uani d . 1
H H2A 0.6457 0.4751 0.2011 0.082 Uiso calc R 1
C C3 0.8233(10) 0.4297(9) 0.1301(3) 0.0611(16) Uani d . 1
H H3A 0.9209 0.4544 0.1535 0.073 Uiso calc R 1
C C4 0.8338(9) 0.3793(8) 0.0670(3) 0.0495(14) Uani d . 1
C C5 0.6874(8) 0.3473(8) 0.0329(3) 0.0511(14) Uani d . 1
H H5A 0.6970 0.3154 -0.0098 0.061 Uiso calc R 1
C C6 1.0059(8) 0.3572(9) 0.0343(3) 0.0550(15) Uani d . 1

loop_
_atom_site_aniso_label
_atom_site_aniso_U_11
_atom_site_aniso_U_22
_atom_site_aniso_U_33
_atom_site_aniso_U_12
_atom_site_aniso_U_13
_atom_site_aniso_U_23
Co1 0.0370(4) 0.0370(4) 0.0452(6) -0.0003(5) 0.0062(4) -0.0062(4)
O1 0.044(3) 0.101(4) 0.080(4) 0.000(3) 0.002(3) -0.011(3)
O2 0.062(3) 0.092(4) 0.066(3) -0.001(3) 0.012(2) -0.021(3)
N1 0.046(3) 0.066(4) 0.053(3) -0.003(2) 0.008(2) -0.010(3)
C1 0.055(4) 0.074(5) 0.062(4) -0.006(3) 0.015(3) -0.007(4)
C2 0.055(4) 0.102(6) 0.049(4) -0.011(4) 0.009(3) -0.018(4)
C3 0.062(4) 0.067(4) 0.055(4) -0.001(4) 0.002(4) -0.003(3)
C4 0.051(4) 0.047(3) 0.050(3) 0.002(3) 0.004(3) 0.000(3)
C5 0.048(3) 0.056(4) 0.049(3) 0.004(3) 0.009(3) -0.006(3)
C6 0.049(4) 0.053(4) 0.064(4) 0.004(3) 0.003(3) 0.003(3)

loop_
_atom_type_symbol
_atom_type_description
_atom_type_scat_dispersion_real
_atom_type_scat_dispersion_imag
_atom_type_scat_source
C C 0.0033 0.0016 'International Tables Vol C Tables 4.2.6.8 and 6.1.1.4'
H H 0.0000 0.0000 'International Tables Vol C Tables 4.2.6.8 and 6.1.1.4'
N N 0.0061 0.0033 'International Tables Vol C Tables 4.2.6.8 and 6.1.1.4'
O O 0.0106 0.0060 'International Tables Vol C Tables 4.2.6.8 and 6.1.1.4'
Co Co 0.3494 0.9721 'International Tables Vol C Tables 4.2.6.8 and 6.1.1.4'

loop_
_geom_angle_atom_site_label_1
_geom_angle_atom_site_label_2
_geom_angle_atom_site_label_3
_geom_angle_site_symmetry_1
_geom_angle_site_symmetry_3
_geom_angle
_geom_angle_publ_flag
O1 Co1 O1 7_545 1_455 150.1(3) y
O1 Co1 N1 1_455 . 95.3(2) y
O1 Co1 N1 7_545 . 105.0(2) y
N1 Co1 N1 7 . 94.3(3) y
O1 Co1 O2 1_455 1_455 58.9(2) y
O1 Co1 O2 7_545 1_455 97.8(2) y
N1 Co1 O2 7 1_455 96.2(2) y
N1 Co1 O2 . 1_455 153.89(18) y
O1 Co1 N1 7_545 7 95.3(2) n
O1 Co1 N1 1_455 7 105.0(2) n
C6 O1 Co1 . 1_655 97.6(4) n
C1 N1 C5 . . 117.8(6) n
C1 N1 Co1 . . 123.6(5) n
C5 N1 Co1 . . 118.6(4) n
N1 C1 C2 . . 123.0(7) n
N1 C1 H1A . . 118.5 n
C2 C1 H1A . . 118.5 n
C1 C2 C3 . . 118.3(6) n
C1 C2 H2A . . 120.9 n
C3 C2 H2A . . 120.9 n
C4 C3 C2 . . 118.2(7) n
C4 C3 H3A . . 120.9 n
C2 C3 H3A . . 120.9 n
C5 C4 C3 . . 119.9(7) n
C5 C4 C6 . . 119.2(6) n
C3 C4 C6 . . 120.9(7) n
N1 C5 C4 . . 122.8(6) n
N1 C5 H5A . . 118.6 n
C4 C5 H5A . . 118.6 n
O2 C6 O1 . . 123.0(6) n
O2 C6 C4 . . 119.0(6) n
O1 C6 C4 . . 118.0(6) n

loop_
_geom_bond_atom_site_label_1
_geom_bond_atom_site_label_2
_geom_bond_site_symmetry_2
_geom_bond_distance
_geom_bond_publ_flag
Co1 N1 . 2.113(6) y
Co1 O1 1_455 2.054(6) y
Co1 O2 1_455 2.441(6) y
Co1 O1 7_545 2.054(6) n
Co1 N1 7 2.113(6) n
O1 Co1 1_655 2.054(6) n
O1 C6 . 1.276(8) n
O2 C6 . 1.270(9) n
N1 C1 . 1.352(9) n
N1 C5 . 1.365(8) n
C1 C2 . 1.387(10) n
C1 H1A . 0.93 n
C2 C3 . 1.432(10) n
C2 H2A . 0.93 n
C3 C4 . 1.381(9) n
C3 H3A . 0.93 n
C4 C5 . 1.377(9) n
C4 C6 . 1.526(9) n
C5 H5A . 0.93 n
